data_1549443
loop_
_publ_author_name
'Ill\'an-Cabeza, Nuria A.'
'Garc\'ia-Garc\'ia, Antonio R.'
'Moreno-Carretero, Miguel N.'

_publ_section_title
;
 Complexes with 6-amino-5-nitroso-2-thiouracil and violuric acid
 derivatives containing the fac-ReI(CO)3 core: Synthesis, XRD structural
 and photoluminescence characterization
;
_journal_issue 1
_journal_name_full 'Inorganica Chimica Acta'
_journal_page_first 262
_journal_paper_doi 10.1016/j.ica.2010.11.009
_journal_volume 366
_journal_year 2011
_chemical_formula_moiety '2(C9 H8 Cl N4 O5 Re S), C2 N'
_chemical_formula_sum 'C20 H16 Cl2 N9 O10 Re2 S2'
_chemical_formula_weight 1049.84
_chemical_name_systematic
;
 ?
;
_space_group_IT_number 15
_symmetry_cell_setting monoclinic
_symmetry_space_group_name_Hall '-C 2yc'
_symmetry_space_group_name_H-M 'C 1 2/c 1'
_atom_sites_solution_hydrogens geom
_atom_sites_solution_primary direct
_atom_sites_solution_secondary difmap
_audit_creation_method SHELXL-97
_cell_angle_alpha 90.00
_cell_angle_beta 100.001(7)
_cell_angle_gamma 90.00
_cell_formula_units_Z 4
_cell_length_a 22.4101(19)
_cell_length_b 10.9538(9)
_cell_length_c 12.9703(5)
_cell_measurement_reflns_used 3574
_cell_measurement_temperature 120(2)
_cell_measurement_theta_max 27.50
_cell_measurement_theta_min 5.04
_cell_volume 3135.5(4)
_computing_cell_refinement 'Dirax/lsq (Duisenberg&Schreurs, 1989-2000)'
_computing_data_collection 'Collect (Nonius BV, 1997-2000)'
_computing_data_reduction 'EvalCCD (Duisenberg& Shreurs, 1990-2000)'
_computing_molecular_graphics 'SHELXL-97 (Sheldrick, 1997)'
_computing_publication_material 'SHELXL97 (Sheldrick, 1997)'
_computing_structure_refinement 'SHELXL-97 (Sheldrick, 1997)'
_computing_structure_solution 'SHELXL-97 (Sheldrick, 1997)'
_diffrn_ambient_temperature 120(2)
_diffrn_detector_area_resol_mean 9
_diffrn_measured_fraction_theta_full 0.992
_diffrn_measured_fraction_theta_max 0.992
_diffrn_measurement_device_type KappaCCD
_diffrn_measurement_method 'CCD rotation images, thick slices'
_diffrn_radiation_monochromator graphite
_diffrn_radiation_source 'fine-focus sealed tube'
_diffrn_radiation_type MoK\a
_diffrn_radiation_wavelength 0.71073
_diffrn_reflns_av_R_equivalents 0.0476
_diffrn_reflns_av_sigmaI/netI 0.0528
_diffrn_reflns_limit_h_max 29
_diffrn_reflns_limit_h_min -29
_diffrn_reflns_limit_k_max 14
_diffrn_reflns_limit_k_min -12
_diffrn_reflns_limit_l_max 16
_diffrn_reflns_limit_l_min -16
_diffrn_reflns_number 14375
_diffrn_reflns_theta_full 27.50
_diffrn_reflns_theta_max 27.50
_diffrn_reflns_theta_min 5.04
_exptl_absorpt_coefficient_mu 8.083
_exptl_absorpt_correction_T_max 0.3769
_exptl_absorpt_correction_T_min 0.2106
_exptl_absorpt_correction_type multi-scan
_exptl_absorpt_process_details 'SADABS, 2.10, 2003'
_exptl_crystal_colour red
_exptl_crystal_density_diffrn 2.224
_exptl_crystal_density_method 'not measured'
_exptl_crystal_description prism
_exptl_crystal_F_000 1980
_exptl_crystal_size_max 0.28
_exptl_crystal_size_mid 0.15
_exptl_crystal_size_min 0.15
_refine_diff_density_max 1.703
_refine_diff_density_min -1.311
_refine_diff_density_rms 0.177
_refine_ls_extinction_method none
_refine_ls_goodness_of_fit_ref 1.058
_refine_ls_hydrogen_treatment constr
_refine_ls_matrix_type full
_refine_ls_number_parameters 213
_refine_ls_number_reflns 3574
_refine_ls_number_restraints 4
_refine_ls_restrained_S_all 1.058
_refine_ls_R_factor_all 0.0693
_refine_ls_R_factor_gt 0.0365
_refine_ls_shift/su_max 0.000
_refine_ls_shift/su_mean 0.000
_refine_ls_structure_factor_coef Fsqd
_refine_ls_weighting_details 'calc w=1/[\s^2^(Fo^2^)+(0.0189P)^2^+21.1075P] where P=(Fo^2^+2Fc^2^)/3'
_refine_ls_weighting_scheme calc
_refine_ls_wR_factor_gt 0.0644
_refine_ls_wR_factor_ref 0.0754
_reflns_number_gt 2577
_reflns_number_total 3574
_reflns_threshold_expression >2sigma(I)
_cod_data_source_file ReDantu.cif
_cod_data_source_block import
_cod_depositor_comments
;
The following automatic conversions were performed:

'_symmetry_cell_setting' value 'Monoclinic' changed to 'monoclinic'
according to the built-in table from CIF Core dictionary named
'cif_core.dic' version 2.4.1 from 2010-06-29.

Automatic conversion script
Id: cif_fix_values 5642 2017-10-24 12:04:52Z antanas 
;
_cod_database_code 1549443

loop_
_symmetry_equiv_pos_as_xyz
'x, y, z'
'-x, y, -z+1/2'
'x+1/2, y+1/2, z'
'-x+1/2, y+1/2, -z+1/2'
'-x, -y, -z'
'x, -y, z-1/2'
'-x+1/2, -y+1/2, -z'
'x+1/2, -y+1/2, z-1/2'

loop_
_atom_site_label
_atom_site_type_symbol
_atom_site_fract_x
_atom_site_fract_y
_atom_site_fract_z
_atom_site_U_iso_or_equiv
_atom_site_adp_type
_atom_site_occupancy
_atom_site_symmetry_multiplicity
_atom_site_calc_flag
_atom_site_refinement_flags
_atom_site_disorder_assembly
_atom_site_disorder_group
C1 C 0.4131(3) 0.2109(9) 0.5556(5) 0.062(2) Uani 1 1 d . . .
H1A H 0.4529 0.2492 0.5596 0.092 Uiso 1 1 calc R . .
H1B H 0.4181 0.1224 0.5650 0.092 Uiso 1 1 calc R . .
H1C H 0.3929 0.2440 0.6107 0.092 Uiso 1 1 calc R . .
C2 C 0.4005(3) 0.3085(7) 0.3803(5) 0.0438(17) Uani 1 1 d . . .
C3 C 0.3902(3) 0.3952(7) 0.2037(5) 0.0481(18) Uani 1 1 d . . .
H3A H 0.4324 0.4170 0.2311 0.072 Uiso 1 1 calc R . .
H3B H 0.3665 0.4696 0.1857 0.072 Uiso 1 1 calc R . .
H3C H 0.3886 0.3445 0.1410 0.072 Uiso 1 1 calc R . .
Cl Cl 0.17379(8) 0.45543(15) 0.25078(13) 0.0446(4) Uani 1 1 d . . .
N3 N 0.3651(2) 0.3269(5) 0.2835(4) 0.0355(12) Uani 1 1 d . . .
N6 N 0.2973(2) 0.1225(5) 0.4993(4) 0.0406(13) Uani 1 1 d . . .
H6A H 0.3200 0.1047 0.5598 0.049 Uiso 1 1 calc R . .
H6B H 0.2600 0.0941 0.4843 0.049 Uiso 1 1 calc R . .
O5 O 0.1962(2) 0.1301(4) 0.3656(3) 0.0427(11) Uani 1 1 d . . .
S2 S 0.46777(10) 0.3679(3) 0.41115(19) 0.0796(8) Uani 1 1 d . . .
C2S C 0.5000 -0.046(2) 0.7500 0.150(9) Uani 1 2 d SD . .
C1S C 0.5147(14) -0.027(2) 0.6463(14) 0.125(12) Uani 0.50 1 d PD . .
N1S N 0.5208(18) -0.019(3) 0.5636(16) 0.189(14) Uani 0.50 1 d PD . .
C4 C 0.3065(3) 0.2888(6) 0.2590(5) 0.0327(14) Uani 1 1 d . . .
C5 C 0.2818(3) 0.2224(5) 0.3352(4) 0.0287(13) Uani 1 1 d . . .
C6 C 0.3186(3) 0.1903(6) 0.4324(5) 0.0338(14) Uani 1 1 d . . .
C9 C 0.0999(3) 0.2206(6) 0.1686(5) 0.0431(17) Uani 1 1 d . . .
C7 C 0.1874(3) 0.1072(7) 0.0923(5) 0.0388(15) Uani 1 1 d . . .
C8 C 0.1506(3) 0.3305(7) 0.0194(6) 0.0456(17) Uani 1 1 d . . .
N1 N 0.3759(2) 0.2362(5) 0.4525(4) 0.0386(13) Uani 1 1 d . . .
N5 N 0.2232(2) 0.1925(5) 0.3054(4) 0.0310(11) Uani 1 1 d . . .
O4 O 0.27537(19) 0.3122(4) 0.1711(3) 0.0383(10) Uani 1 1 d . . .
O9 O 0.0516(2) 0.1979(6) 0.1786(4) 0.0672(16) Uani 1 1 d . . .
O7 O 0.1896(2) 0.0128(5) 0.0548(4) 0.0575(14) Uani 1 1 d . . .
O8 O 0.1327(3) 0.3698(5) -0.0601(4) 0.0706(17) Uani 1 1 d . . .
Re Re 0.180911(11) 0.26114(2) 0.156824(18) 0.03258(9) Uani 1 1 d . . .

loop_
_atom_site_aniso_label
_atom_site_aniso_U_11
_atom_site_aniso_U_22
_atom_site_aniso_U_33
_atom_site_aniso_U_23
_atom_site_aniso_U_13
_atom_site_aniso_U_12
C1 0.033(4) 0.108(7) 0.037(4) 0.015(4) -0.013(3) -0.004(4)
C2 0.037(4) 0.050(4) 0.044(4) -0.006(3) 0.008(3) 0.002(3)
C3 0.042(4) 0.049(5) 0.054(4) 0.007(3) 0.011(4) -0.010(3)
Cl 0.0574(11) 0.0367(9) 0.0390(9) -0.0014(7) 0.0060(8) 0.0013(8)
N3 0.028(3) 0.043(3) 0.036(3) 0.003(2) 0.008(2) 0.000(2)
N6 0.042(3) 0.046(4) 0.031(3) 0.005(2) -0.001(3) -0.003(3)
O5 0.044(3) 0.047(3) 0.035(2) 0.013(2) 0.001(2) -0.012(2)
S2 0.0419(13) 0.121(2) 0.0702(15) 0.0172(14) -0.0053(11) -0.0301(13)
C2S 0.117(18) 0.16(2) 0.150(19) 0.000 -0.040(18) 0.000
C1S 0.10(2) 0.082(18) 0.18(3) -0.05(2) -0.02(3) 0.008(15)
N1S 0.18(3) 0.20(3) 0.19(3) -0.06(3) 0.03(3) 0.05(2)
C4 0.033(3) 0.032(3) 0.032(3) -0.003(3) 0.005(3) 0.005(3)
C5 0.027(3) 0.031(3) 0.026(3) -0.003(2) 0.001(2) -0.001(3)
C6 0.038(4) 0.035(4) 0.028(3) -0.005(3) 0.003(3) 0.008(3)
C9 0.045(4) 0.046(4) 0.034(4) 0.002(3) -0.004(3) 0.008(3)
C7 0.034(4) 0.044(4) 0.034(4) 0.002(3) -0.005(3) -0.002(3)
C8 0.044(4) 0.047(5) 0.044(4) -0.003(3) 0.004(4) -0.007(3)
N1 0.026(3) 0.059(4) 0.029(3) 0.002(3) 0.000(2) 0.002(3)
N5 0.036(3) 0.028(3) 0.029(3) 0.001(2) 0.003(2) 0.000(2)
O4 0.035(3) 0.050(3) 0.029(2) 0.005(2) 0.005(2) -0.001(2)
O9 0.033(3) 0.099(5) 0.068(4) 0.002(3) 0.006(3) -0.004(3)
O7 0.071(4) 0.046(3) 0.054(3) -0.017(3) 0.007(3) 0.008(3)
O8 0.096(5) 0.070(4) 0.037(3) 0.018(3) -0.011(3) 0.000(3)
Re 0.03290(14) 0.03699(16) 0.02612(13) 0.00016(11) 0.00034(9) 0.00071(12)

loop_
_atom_type_symbol
_atom_type_description
_atom_type_scat_dispersion_real
_atom_type_scat_dispersion_imag
_atom_type_scat_source
C C 0.0033 0.0016 'International Tables Vol C Tables 4.2.6.8 and 6.1.1.4'
H H 0.0000 0.0000 'International Tables Vol C Tables 4.2.6.8 and 6.1.1.4'
Cl Cl 0.1484 0.1585 'International Tables Vol C Tables 4.2.6.8 and 6.1.1.4'
N N 0.0061 0.0033 'International Tables Vol C Tables 4.2.6.8 and 6.1.1.4'
O O 0.0106 0.0060 'International Tables Vol C Tables 4.2.6.8 and 6.1.1.4'
Re Re -1.0185 7.2310 'International Tables Vol C Tables 4.2.6.8 and 6.1.1.4'
S S 0.1246 0.1234 'International Tables Vol C Tables 4.2.6.8 and 6.1.1.4'

loop_
_geom_angle_atom_site_label_1
_geom_angle_atom_site_label_2
_geom_angle_atom_site_label_3
_geom_angle
_geom_angle_site_symmetry_1
_geom_angle_site_symmetry_3
N1 C1 H1A 109.5 . .
N1 C1 H1B 109.5 . .
H1A C1 H1B 109.5 . .
N1 C1 H1C 109.5 . .
H1A C1 H1C 109.5 . .
H1B C1 H1C 109.5 . .
N3 C2 N1 117.3(6) . .
N3 C2 S2 121.8(5) . .
N1 C2 S2 120.9(5) . .
N3 C3 H3A 109.5 . .
N3 C3 H3B 109.5 . .
H3A C3 H3B 109.5 . .
N3 C3 H3C 109.5 . .
H3A C3 H3C 109.5 . .
H3B C3 H3C 109.5 . .
C4 N3 C2 123.1(5) . .
C4 N3 C3 117.7(5) . .
C2 N3 C3 119.1(6) . .
C6 N6 H6A 120.0 . .
C6 N6 H6B 120.0 . .
H6A N6 H6B 120.0 . .
C1S C2S C1S 163(3) . 2_656
N1S C1S C2S 173(4) . .
C1S N1S N1S 141(5) . 5_656
O4 C4 N3 120.6(6) . .
O4 C4 C5 121.2(6) . .
N3 C4 C5 118.2(6) . .
N5 C5 C4 113.9(5) . .
N5 C5 C6 125.4(5) . .
C4 C5 C6 120.6(6) . .
N6 C6 N1 121.9(6) . .
N6 C6 C5 120.7(6) . .
N1 C6 C5 117.3(6) . .
O9 C9 Re 177.9(6) . .
O7 C7 Re 177.6(6) . .
O8 C8 Re 179.4(7) . .
C6 N1 C2 123.0(5) . .
C6 N1 C1 118.0(5) . .
C2 N1 C1 119.0(6) . .
O5 N5 C5 120.1(5) . .
O5 N5 Re 124.2(4) . .
C5 N5 Re 115.6(4) . .
C4 O4 Re 113.9(4) . .
C7 Re C9 88.6(3) . .
C7 Re C8 89.1(3) . .
C9 Re C8 88.8(3) . .
C7 Re N5 91.7(2) . .
C9 Re N5 97.2(2) . .
C8 Re N5 174.0(2) . .
C7 Re O4 96.8(2) . .
C9 Re O4 170.5(2) . .
C8 Re O4 99.1(2) . .
N5 Re O4 74.94(17) . .
C7 Re Cl 176.66(19) . .
C9 Re Cl 91.0(2) . .
C8 Re Cl 94.2(2) . .
N5 Re Cl 85.09(14) . .
O4 Re Cl 83.18(13) . .

loop_
_geom_bond_atom_site_label_1
_geom_bond_atom_site_label_2
_geom_bond_distance
_geom_bond_site_symmetry_2
C1 N1 1.473(8) .
C1 H1A 0.9800 .
C1 H1B 0.9800 .
C1 H1C 0.9800 .
C2 N3 1.379(8) .
C2 N1 1.408(8) .
C2 S2 1.627(7) .
C3 N3 1.466(7) .
C3 H3A 0.9800 .
C3 H3B 0.9800 .
C3 H3C 0.9800 .
Cl Re 2.4713(17) .
N3 C4 1.363(8) .
N6 C6 1.295(7) .
N6 H6A 0.8800 .
N6 H6B 0.8800 .
O5 N5 1.267(6) .
C2S C1S 1.454(14) .
C2S C1S 1.454(14) 2_656
C1S N1S 1.108(13) .
N1S N1S 1.80(6) 5_656
C4 O4 1.256(7) .
C4 C5 1.414(8) .
C5 N5 1.345(7) .
C5 C6 1.425(8) .
C6 N1 1.363(8) .
C9 O9 1.139(8) .
C9 Re 1.901(8) .
C7 O7 1.148(7) .
C7 Re 1.899(7) .
C8 O8 1.125(8) .
C8 Re 1.948(8) .
N5 Re 2.132(5) .
O4 Re 2.166(4) .
